data_4302699
loop_
_publ_author_name
'Paul H. Tobash'
'Svilen Bobev'
'Joe D. Thompson'
'John L. Sarrao'

_publ_section_title
;
Magnesium Substitutions in Rare-Earth Metal Germanides with the
Orthorhombic Gd5Si4-type Structure. Synthesis, Crystal Chemistry, and
Magnetic Properties of RE5-xMgxGe4 (RE= Gd-Tm, Lu, and Y)
;
_journal_name_full 'Inorganic Chemistry'
_journal_page_first 6641
_journal_page_last 6651
_journal_paper_doi 10.1021/ic900616c
_journal_volume 48
_journal_year 2009
_chemical_formula_moiety 4(Ge),3.60(Lu),1.40(Mg)
_chemical_formula_sum 'Ge4 Lu3.6 Mg1.4'
_chemical_formula_weight 954.29
_chemical_name_systematic
; 
 ? 
;
_space_group_IT_number 62
_symmetry_cell_setting orthorhombic
_symmetry_space_group_name_Hall '-P 2ac 2n'
_symmetry_space_group_name_H-M 'P n m a'
_atom_sites_solution_primary direct
_atom_sites_solution_secondary difmap
_audit_creation_method SHELXL-97
_cell_angle_alpha 90.00
_cell_angle_beta 90.00
_cell_angle_gamma 90.00
_cell_formula_units_Z 4
_cell_length_a 6.9750(8)
_cell_length_b 14.2241(16)
_cell_length_c 7.5619(9)
_cell_measurement_reflns_used 972
_cell_measurement_temperature 120(2)
_cell_measurement_theta_max 28.30
_cell_measurement_theta_min 2.86
_cell_volume 750.24(15)
_computing_cell_refinement 'SAINT (Bruker, 2002)'
_computing_data_collection 'SMART (Bruker, 2002)'
_computing_data_reduction SAINT
_computing_molecular_graphics 'XP in SHELXTL'
_computing_publication_material SHELXTL
_computing_structure_refinement SHELXTL
_computing_structure_solution 'SHELXTL (Bruker, 2002)'
_diffrn_ambient_temperature 120(2)
_diffrn_measured_fraction_theta_full 1.000
_diffrn_measured_fraction_theta_max 1.000
_diffrn_measurement_device_type 'Bruker SMART APEX'
_diffrn_measurement_method \w
_diffrn_radiation_monochromator graphite
_diffrn_radiation_source 'fine-focus sealed tube'
_diffrn_radiation_type MoK\a
_diffrn_radiation_wavelength 0.71073
_diffrn_reflns_av_R_equivalents 0.0588
_diffrn_reflns_av_sigmaI/netI 0.0380
_diffrn_reflns_limit_h_max 9
_diffrn_reflns_limit_h_min -9
_diffrn_reflns_limit_k_max 18
_diffrn_reflns_limit_k_min -18
_diffrn_reflns_limit_l_max 10
_diffrn_reflns_limit_l_min -9
_diffrn_reflns_number 6694
_diffrn_reflns_theta_full 28.30
_diffrn_reflns_theta_max 28.30
_diffrn_reflns_theta_min 2.86
_exptl_absorpt_coefficient_mu 62.695
_exptl_absorpt_correction_T_max 0.1592
_exptl_absorpt_correction_T_min 0.1243
_exptl_absorpt_correction_type multi-scan
_exptl_absorpt_process_details 'SADABS (Sheldrick, 2003)'
_exptl_crystal_colour silver
_exptl_crystal_density_diffrn 8.449
_exptl_crystal_density_method 'not measured'
_exptl_crystal_description irregular
_exptl_crystal_F_000 1602
_exptl_crystal_size_max 0.04
_exptl_crystal_size_mid 0.03
_exptl_crystal_size_min 0.03
_refine_diff_density_max 1.987
_refine_diff_density_min -1.665
_refine_diff_density_rms 0.431
_refine_ls_extinction_coef 0.00068(6)
_refine_ls_extinction_expression Fc^*^=kFc[1+0.001xFc^2^\l^3^/sin(2\q)]^-1/4^
_refine_ls_extinction_method SHELXL
_refine_ls_goodness_of_fit_ref 1.047
_refine_ls_matrix_type full
_refine_ls_number_parameters 48
_refine_ls_number_reflns 972
_refine_ls_number_restraints 0
_refine_ls_restrained_S_all 1.047
_refine_ls_R_factor_all 0.0339
_refine_ls_R_factor_gt 0.0249
_refine_ls_shift/su_max 0.000
_refine_ls_shift/su_mean 0.000
_refine_ls_structure_factor_coef Fsqd
_refine_ls_weighting_details 'calc w=1/[\s^2^(Fo^2^)+(0.0180P)^2^+0.0000P] where P=(Fo^2^+2Fc^2^)/3'
_refine_ls_weighting_scheme calc
_refine_ls_wR_factor_gt 0.0492
_refine_ls_wR_factor_ref 0.0517
_reflns_number_gt 823
_reflns_number_total 972
_reflns_threshold_expression >2sigma(I)
_cod_data_source_file ic900616c_si_002_12.cif
_cod_data_source_block Lu360
_cod_depositor_comments
;
The following automatic conversions were performed:
'_symmetry_cell_setting' value 'Orthorhombic' changed to 'orthorhombic'
according to '/home/saulius/struct/CIF-dictionaries/cif_core.dic'
dictionary named 'cif_core.dic' version 2.4.1 from 2010-06-29.

Automatic conversion script
Id: cif_fix_enum 1527 2010-12-29 10:47:43Z saulius 
;
_cod_original_formula_sum 'Ge4 Lu3.60 Mg1.40'
_cod_database_code 4302699

loop_
_symmetry_equiv_pos_as_xyz
'x, y, z'
'-x+1/2, -y, z+1/2'
'-x, y+1/2, -z'
'x+1/2, -y+1/2, -z+1/2'
'-x, -y, -z'
'x-1/2, y, -z-1/2'
'x, -y-1/2, z'
'-x-1/2, y-1/2, z-1/2'

loop_
_atom_site_label
_atom_site_type_symbol
_atom_site_fract_x
_atom_site_fract_y
_atom_site_fract_z
_atom_site_U_iso_or_equiv
_atom_site_adp_type
_atom_site_occupancy
_atom_site_symmetry_multiplicity
_atom_site_calc_flag
_atom_site_refinement_flags
_atom_site_disorder_assembly
_atom_site_disorder_group
Lu2 Lu 0.00504(5) 0.09322(2) 0.81787(5) 0.00547(13) Uani 1 1 d . . .
Lu1 Lu 0.16695(6) 0.12637(3) 0.32326(6) 0.00498(16) Uani 0.801(2) 1 d P . .
Mg* Mg 0.16695(6) 0.12637(3) 0.32326(6) 0.00498(16) Uani 0.199(2) 1 d P . .
Ge3 Ge 0.17355(13) 0.96346(6) 0.53456(12) 0.0059(2) Uani 1 1 d . . .
Ge1 Ge 0.97226(17) 0.2500 0.09352(18) 0.0064(3) Uani 1 2 d S . .
Ge2 Ge 0.20868(17) 0.2500 0.64056(17) 0.0046(3) Uani 1 2 d S . .
Mg Mg 0.3375(6) 0.2500 -0.0137(6) 0.0067(8) Uani 1 2 d S . .

loop_
_atom_site_aniso_label
_atom_site_aniso_U_11
_atom_site_aniso_U_22
_atom_site_aniso_U_33
_atom_site_aniso_U_23
_atom_site_aniso_U_13
_atom_site_aniso_U_12
Lu2 0.00613(19) 0.0051(2) 0.0052(2) 0.00002(13) -0.00012(14) 0.00011(13)
Lu1 0.0061(2) 0.0046(2) 0.0042(3) -0.00012(17) 0.00022(16) -0.00012(16)
Mg* 0.0061(2) 0.0046(2) 0.0042(3) -0.00012(17) 0.00022(16) -0.00012(16)
Ge3 0.0072(4) 0.0058(5) 0.0046(5) 0.0005(3) 0.0010(3) 0.0003(3)
Ge1 0.0062(6) 0.0064(6) 0.0066(7) 0.000 -0.0001(5) 0.000
Ge2 0.0054(6) 0.0042(6) 0.0040(7) 0.000 0.0001(5) 0.000
Mg 0.0064(19) 0.007(2) 0.006(2) 0.000 0.0006(16) 0.000

loop_
_atom_type_symbol
_atom_type_description
_atom_type_scat_dispersion_real
_atom_type_scat_dispersion_imag
_atom_type_scat_source
Mg Mg 0.0486 0.0363 'International Tables Vol C Tables 4.2.6.8 and 6.1.1.4'
Ge Ge 0.1547 1.8001 'International Tables Vol C Tables 4.2.6.8 and 6.1.1.4'
Lu Lu -0.4720 5.8584 'International Tables Vol C Tables 4.2.6.8 and 6.1.1.4'

loop_
_geom_angle_atom_site_label_1
_geom_angle_atom_site_label_2
_geom_angle_atom_site_label_3
_geom_angle
_geom_angle_site_symmetry_1
_geom_angle_site_symmetry_3
_geom_angle_publ_flag
Ge3 Lu2 Ge2 95.43(3) 2_565 . ?
Ge3 Lu2 Ge3 137.57(3) 2_565 5_566 ?
Ge2 Lu2 Ge3 89.96(3) . 5_566 ?
Ge3 Lu2 Ge2 132.02(3) 2_565 6_557 ?
Ge2 Lu2 Ge2 79.73(2) . 6_557 ?
Ge3 Lu2 Ge2 90.37(3) 5_566 6_557 ?
Ge3 Lu2 Ge1 82.83(3) 2_565 1_456 ?
Ge2 Lu2 Ge1 78.21(3) . 1_456 ?
Ge3 Lu2 Ge1 139.20(3) 5_566 1_456 ?
Ge2 Lu2 Ge1 49.31(3) 6_557 1_456 ?
Ge3 Lu2 Ge3 86.033(15) 2_565 1_545 ?
Ge2 Lu2 Ge3 87.31(3) . 1_545 ?
Ge3 Lu2 Ge3 52.14(3) 5_566 1_545 ?
Ge2 Lu2 Ge3 140.46(3) 6_557 1_545 ?
Ge1 Lu2 Ge3 160.76(3) 1_456 1_545 ?
Ge3 Lu2 Ge3 101.78(2) 2_565 6_547 ?
Ge2 Lu2 Ge3 161.64(3) . 6_547 ?
Ge3 Lu2 Ge3 81.688(15) 5_566 6_547 ?
Ge2 Lu2 Ge3 83.98(3) 6_557 6_547 ?
Ge1 Lu2 Ge3 97.49(3) 1_456 6_547 ?
Ge3 Lu2 Ge3 100.12(3) 1_545 6_547 ?
Ge3 Lu2 Mg 146.12(6) 2_565 6_556 ?
Ge2 Lu2 Mg 50.74(6) . 6_556 ?
Ge3 Lu2 Mg 56.19(5) 5_566 6_556 ?
Ge2 Lu2 Mg 50.25(7) 6_557 6_556 ?
Ge1 Lu2 Mg 87.55(6) 1_456 6_556 ?
Ge3 Lu2 Mg 93.09(6) 1_545 6_556 ?
Ge3 Lu2 Mg 111.67(7) 6_547 6_556 ?
Ge3 Lu2 Mg 56.74(5) 2_565 1_556 ?
Ge2 Lu2 Mg 50.25(7) . 1_556 ?
Ge3 Lu2 Mg 139.96(7) 5_566 1_556 ?
Ge2 Lu2 Mg 86.86(5) 6_557 1_556 ?
Ge1 Lu2 Mg 47.92(7) 1_456 1_556 ?
Ge3 Lu2 Mg 112.88(7) 1_545 1_556 ?
Ge3 Lu2 Mg 137.42(7) 6_547 1_556 ?
Mg Lu2 Mg 93.23(7) 6_556 1_556 ?
Ge3 Lu2 Mg* 100.90(2) 2_565 5_556 ?
Ge2 Lu2 Mg* 134.05(3) . 5_556 ?
Ge3 Lu2 Mg* 50.202(18) 5_566 5_556 ?
Ge2 Lu2 Mg* 116.68(2) 6_557 5_556 ?
Ge1 Lu2 Mg* 146.03(2) 1_456 5_556 ?
Ge3 Lu2 Mg* 51.865(19) 1_545 5_556 ?
Ge3 Lu2 Mg* 48.571(18) 6_547 5_556 ?
Mg Lu2 Mg* 105.05(5) 6_556 5_556 ?
Mg Lu2 Mg* 156.06(5) 1_556 5_556 ?
Ge3 Lu2 Lu1 100.90(2) 2_565 5_556 ?
Ge2 Lu2 Lu1 134.05(3) . 5_556 ?
Ge3 Lu2 Lu1 50.202(18) 5_566 5_556 ?
Ge2 Lu2 Lu1 116.68(2) 6_557 5_556 ?
Ge1 Lu2 Lu1 146.03(2) 1_456 5_556 ?
Ge3 Lu2 Lu1 51.865(19) 1_545 5_556 ?
Ge3 Lu2 Lu1 48.571(18) 6_547 5_556 ?
Mg Lu2 Lu1 105.05(5) 6_556 5_556 ?
Mg Lu2 Lu1 156.06(5) 1_556 5_556 ?
Mg* Lu2 Lu1 0.000(19) 5_556 5_556 ?
Ge3 Lu2 Lu1 96.68(2) 2_565 6_557 ?
Ge2 Lu2 Lu1 123.52(2) . 6_557 ?
Ge3 Lu2 Lu1 115.00(2) 5_566 6_557 ?
Ge2 Lu2 Lu1 52.29(2) 6_557 6_557 ?
Ge1 Lu2 Lu1 49.24(2) 1_456 6_557 ?
Ge3 Lu2 Lu1 148.38(2) 1_545 6_557 ?
Ge3 Lu2 Lu1 48.410(19) 6_547 6_557 ?
Mg Lu2 Lu1 101.35(7) 6_556 6_557 ?
Mg Lu2 Lu1 94.39(7) 1_556 6_557 ?
Mg* Lu2 Lu1 96.945(12) 5_556 6_557 ?
Lu1 Lu2 Lu1 96.945(12) 5_556 6_557 ?
Ge3 Lu1 Ge3 93.510(18) 2_564 1_545 ?
Ge3 Lu1 Ge1 89.74(3) 2_564 1_455 ?
Ge3 Lu1 Ge1 150.55(3) 1_545 1_455 ?
Ge3 Lu1 Ge1 99.20(3) 2_564 6_556 ?
Ge3 Lu1 Ge1 111.88(3) 1_545 6_556 ?
Ge1 Lu1 Ge1 96.41(3) 1_455 6_556 ?
Ge3 Lu1 Ge3 114.73(3) 2_564 5_566 ?
Ge3 Lu1 Ge3 56.01(3) 1_545 5_566 ?
Ge1 Lu1 Ge3 96.24(3) 1_455 5_566 ?
Ge1 Lu1 Ge3 143.70(4) 6_556 5_566 ?
Ge3 Lu1 Ge2 150.11(3) 2_564 . ?
Ge3 Lu1 Ge2 91.55(3) 1_545 . ?
Ge1 Lu1 Ge2 100.05(3) 1_455 . ?
Ge1 Lu1 Ge2 51.92(4) 6_556 . ?
Ge3 Lu1 Ge2 92.37(3) 5_566 . ?
Ge3 Lu1 Mg 152.85(8) 2_564 6_556 ?
Ge3 Lu1 Mg 101.92(6) 1_545 6_556 ?
Ge1 Lu1 Mg 65.98(7) 1_455 6_556 ?
Ge1 Lu1 Mg 95.61(6) 6_556 6_556 ?
Ge3 Lu1 Mg 59.53(4) 5_566 6_556 ?
Ge2 Lu1 Mg 52.51(7) . 6_556 ?
Ge3 Lu1 Mg 59.59(4) 2_564 . ?
Ge3 Lu1 Mg 150.07(5) 1_545 . ?
Ge1 Lu1 Mg 50.87(7) 1_455 . ?
Ge1 Lu1 Mg 64.65(7) 6_556 . ?
Ge3 Lu1 Mg 144.22(7) 5_566 . ?
Ge2 Lu1 Mg 105.65(5) . . ?
Mg Lu1 Mg 107.99(7) 6_556 . ?
Ge3 Lu1 Lu2 59.09(2) 2_564 5_556 ?
Ge3 Lu1 Lu2 56.36(2) 1_545 5_556 ?
Ge1 Lu1 Lu2 101.71(2) 1_455 5_556 ?
Ge1 Lu1 Lu2 151.22(2) 6_556 5_556 ?
Ge3 Lu1 Lu2 56.06(2) 5_566 5_556 ?
Ge2 Lu1 Lu2 143.17(2) . 5_556 ?
Mg Lu1 Lu2 112.11(5) 6_556 5_556 ?
Mg Lu1 Lu2 111.14(5) . 5_556 ?
Ge3 Lu1 Lu1 117.54(2) 2_564 7_565 ?
Ge3 Lu1 Lu1 145.40(2) 1_545 7_565 ?
Ge1 Lu1 Lu1 51.426(19) 1_455 7_565 ?
Ge1 Lu1 Lu1 51.622(18) 6_556 7_565 ?
Ge3 Lu1 Lu1 116.109(19) 5_566 7_565 ?
Ge2 Lu1 Lu1 53.961(17) . 7_565 ?
Mg Lu1 Lu1 57.04(4) 6_556 7_565 ?
Mg Lu1 Lu1 57.98(4) . 7_565 ?
Lu2 Lu1 Lu1 152.794(10) 5_556 7_565 ?
Ge3 Lu1 Mg* 117.54(2) 2_564 7_565 ?
Ge3 Lu1 Mg* 145.40(2) 1_545 7_565 ?
Ge1 Lu1 Mg* 51.426(19) 1_455 7_565 ?
Ge1 Lu1 Mg* 51.622(18) 6_556 7_565 ?
Ge3 Lu1 Mg* 116.109(19) 5_566 7_565 ?
Ge2 Lu1 Mg* 53.961(17) . 7_565 ?
Mg Lu1 Mg* 57.04(4) 6_556 7_565 ?
Mg Lu1 Mg* 57.98(4) . 7_565 ?
Lu2 Lu1 Mg* 152.794(10) 5_556 7_565 ?
Lu1 Lu1 Mg* 0.000(19) 7_565 7_565 ?
Ge3 Lu1 Lu2 105.62(2) 2_564 6_657 ?
Ge3 Lu1 Lu2 57.15(2) 1_545 6_657 ?
Ge1 Lu1 Lu2 148.78(2) 1_455 6_657 ?
Ge1 Lu1 Lu2 54.94(2) 6_556 6_657 ?
Ge3 Lu1 Lu2 101.40(2) 5_566 6_657 ?
Ge2 Lu1 Lu2 54.01(2) . 6_657 ?
Mg Lu1 Lu2 101.51(8) 6_556 6_657 ?
Mg Lu1 Lu2 114.25(7) . 6_657 ?
Lu2 Lu1 Lu2 109.508(13) 5_556 6_657 ?
Lu1 Lu1 Lu2 97.472(9) 7_565 6_657 ?
Mg* Lu1 Lu2 97.472(9) 7_565 6_657 ?
Ge3 Ge3 Mg* 134.07(5) 5_576 2_565 ?
Ge3 Ge3 Lu1 134.07(5) 5_576 2_565 ?
Mg* Ge3 Lu1 0.000(19) 2_565 2_565 ?
Ge3 Ge3 Mg* 63.66(3) 5_576 1_565 ?
Mg* Ge3 Mg* 146.68(4) 2_565 1_565 ?
Lu1 Ge3 Mg* 146.68(4) 2_565 1_565 ?
Ge3 Ge3 Lu1 63.66(3) 5_576 1_565 ?
Mg* Ge3 Lu1 146.68(4) 2_565 1_565 ?
Lu1 Ge3 Lu1 146.68(4) 2_565 1_565 ?
Mg* Ge3 Lu1 0.00(2) 1_565 1_565 ?
Ge3 Ge3 Lu2 134.14(5) 5_576 2_564 ?
Mg* Ge3 Lu2 90.38(3) 2_565 2_564 ?
Lu1 Ge3 Lu2 90.38(3) 2_565 2_564 ?
Mg* Ge3 Lu2 85.44(3) 1_565 2_564 ?
Lu1 Ge3 Lu2 85.44(3) 1_565 2_564 ?
Ge3 Ge3 Mg* 60.33(3) 5_576 5_566 ?
Mg* Ge3 Mg* 80.40(3) 2_565 5_566 ?
Lu1 Ge3 Mg* 80.40(3) 2_565 5_566 ?
Mg* Ge3 Mg* 123.99(3) 1_565 5_566 ?
Lu1 Ge3 Mg* 123.99(3) 1_565 5_566 ?
Lu2 Ge3 Mg* 136.17(3) 2_564 5_566 ?
Ge3 Ge3 Lu1 60.33(3) 5_576 5_566 ?
Mg* Ge3 Lu1 80.40(3) 2_565 5_566 ?
Lu1 Ge3 Lu1 80.40(3) 2_565 5_566 ?
Mg* Ge3 Lu1 123.99(3) 1_565 5_566 ?
Lu1 Ge3 Lu1 123.99(3) 1_565 5_566 ?
Lu2 Ge3 Lu1 136.17(3) 2_564 5_566 ?
Mg* Ge3 Lu1 0.000(17) 5_566 5_566 ?
Ge3 Ge3 Lu2 64.16(4) 5_576 5_566 ?
Mg* Ge3 Lu2 137.09(3) 2_565 5_566 ?
Lu1 Ge3 Lu2 137.09(3) 2_565 5_566 ?
Mg* Ge3 Lu2 73.44(2) 1_565 5_566 ?
Lu1 Ge3 Lu2 73.44(2) 1_565 5_566 ?
Lu2 Ge3 Lu2 75.39(2) 2_564 5_566 ?
Mg* Ge3 Lu2 82.71(3) 5_566 5_566 ?
Lu1 Ge3 Lu2 82.71(3) 5_566 5_566 ?
Ge3 Ge3 Mg 109.76(9) 5_576 2_565 ?
Mg* Ge3 Mg 69.24(8) 2_565 2_565 ?
Lu1 Ge3 Mg 69.24(8) 2_565 2_565 ?
Mg* Ge3 Mg 138.49(9) 1_565 2_565 ?
Lu1 Ge3 Mg 138.49(9) 1_565 2_565 ?
Lu2 Ge3 Mg 71.04(8) 2_564 2_565 ?
Mg* Ge3 Mg 65.59(8) 5_566 2_565 ?
Lu1 Ge3 Mg 65.59(8) 5_566 2_565 ?
Lu2 Ge3 Mg 67.86(8) 5_566 2_565 ?
Ge3 Ge3 Lu2 63.70(4) 5_576 1_565 ?
Mg* Ge3 Lu2 83.14(3) 2_565 1_565 ?
Lu1 Ge3 Lu2 83.14(3) 2_565 1_565 ?
Mg* Ge3 Lu2 83.95(3) 1_565 1_565 ?
Lu1 Ge3 Lu2 83.95(3) 1_565 1_565 ?
Lu2 Ge3 Lu2 149.55(3) 2_564 1_565 ?
Mg* Ge3 Lu2 72.07(2) 5_566 1_565 ?
Lu1 Ge3 Lu2 72.07(2) 5_566 1_565 ?
Lu2 Ge3 Lu2 127.86(3) 5_566 1_565 ?
Mg Ge3 Lu2 132.22(8) 2_565 1_565 ?
Ge3 Ge3 Lu2 120.12(5) 5_576 6_667 ?
Mg* Ge3 Lu2 72.34(2) 2_565 6_667 ?
Lu1 Ge3 Lu2 72.34(2) 2_565 6_667 ?
Mg* Ge3 Lu2 74.44(2) 1_565 6_667 ?
Lu1 Ge3 Lu2 74.44(2) 1_565 6_667 ?
Lu2 Ge3 Lu2 78.22(2) 2_564 6_667 ?
Mg* Ge3 Lu2 136.42(3) 5_566 6_667 ?
Lu1 Ge3 Lu2 136.42(3) 5_566 6_667 ?
Lu2 Ge3 Lu2 139.58(3) 5_566 6_667 ?
Mg Ge3 Lu2 129.79(8) 2_565 6_667 ?
Lu2 Ge3 Lu2 71.45(2) 1_565 6_667 ?
Ge2 Ge1 Mg 118.43(11) 6_656 1_655 ?
Ge2 Ge1 Mg* 140.72(2) 6_656 1_655 ?
Mg Ge1 Mg* 74.22(7) 1_655 1_655 ?
Ge2 Ge1 Lu1 140.72(2) 6_656 1_655 ?
Mg Ge1 Lu1 74.22(7) 1_655 1_655 ?
Mg* Ge1 Lu1 0.000(19) 1_655 1_655 ?
Ge2 Ge1 Mg* 140.72(2) 6_656 7_665 ?
Mg Ge1 Mg* 74.22(7) 1_655 7_665 ?
Mg* Ge1 Mg* 77.15(4) 1_655 7_665 ?
Lu1 Ge1 Mg* 77.15(4) 1_655 7_665 ?
Ge2 Ge1 Lu1 140.72(2) 6_656 7_665 ?
Mg Ge1 Lu1 74.22(7) 1_655 7_665 ?
Mg* Ge1 Lu1 77.15(4) 1_655 7_665 ?
Lu1 Ge1 Lu1 77.15(4) 1_655 7_665 ?
Mg* Ge1 Lu1 0.00(2) 7_665 7_665 ?
Ge2 Ge1 Mg* 67.20(4) 6_656 6_656 ?
Mg Ge1 Mg* 141.608(18) 1_655 6_656 ?
Mg* Ge1 Mg* 80.68(2) 1_655 6_656 ?
Lu1 Ge1 Mg* 80.68(2) 1_655 6_656 ?
Mg* Ge1 Mg* 127.75(5) 7_665 6_656 ?
Lu1 Ge1 Mg* 127.75(5) 7_665 6_656 ?
Ge2 Ge1 Lu1 67.20(4) 6_656 6_656 ?
Mg Ge1 Lu1 141.608(18) 1_655 6_656 ?
Mg* Ge1 Lu1 80.68(2) 1_655 6_656 ?
Lu1 Ge1 Lu1 80.68(2) 1_655 6_656 ?
Mg* Ge1 Lu1 127.75(5) 7_665 6_656 ?
Lu1 Ge1 Lu1 127.75(5) 7_665 6_656 ?
Mg* Ge1 Lu1 0.000(17) 6_656 6_656 ?
Ge2 Ge1 Mg* 67.20(4) 6_656 4 ?
Mg Ge1 Mg* 141.605(18) 1_655 4 ?
Mg* Ge1 Mg* 127.75(5) 1_655 4 ?
Lu1 Ge1 Mg* 127.75(5) 1_655 4 ?
Mg* Ge1 Mg* 80.68(2) 7_665 4 ?
Lu1 Ge1 Mg* 80.68(2) 7_665 4 ?
Mg* Ge1 Mg* 76.76(4) 6_656 4 ?
Lu1 Ge1 Mg* 76.76(4) 6_656 4 ?
Ge2 Ge1 Lu1 67.20(4) 6_656 4 ?
Mg Ge1 Lu1 141.605(18) 1_655 4 ?
Mg* Ge1 Lu1 127.75(5) 1_655 4 ?
Lu1 Ge1 Lu1 127.75(5) 1_655 4 ?
Mg* Ge1 Lu1 80.68(2) 7_665 4 ?
Lu1 Ge1 Lu1 80.68(2) 7_665 4 ?
Mg* Ge1 Lu1 76.76(4) 6_656 4 ?
Lu1 Ge1 Lu1 76.76(4) 6_656 4 ?
Mg* Ge1 Lu1 0.000(11) 4 4 ?
Ge2 Ge1 Lu2 65.26(3) 6_656 7_664 ?
Mg Ge1 Lu2 73.88(6) 1_655 7_664 ?
Mg* Ge1 Lu2 146.90(5) 1_655 7_664 ?
Lu1 Ge1 Lu2 146.90(5) 1_655 7_664 ?
Mg* Ge1 Lu2 85.942(18) 7_665 7_664 ?
Lu1 Ge1 Lu2 85.942(18) 7_665 7_664 ?
Mg* Ge1 Lu2 131.28(5) 6_656 7_664 ?
Lu1 Ge1 Lu2 131.28(5) 6_656 7_664 ?
Mg* Ge1 Lu2 75.83(2) 4 7_664 ?
Lu1 Ge1 Lu2 75.83(2) 4 7_664 ?
Ge2 Ge1 Lu2 65.26(3) 6_656 1_654 ?
Mg Ge1 Lu2 73.88(6) 1_655 1_654 ?
Mg* Ge1 Lu2 85.942(18) 1_655 1_654 ?
Lu1 Ge1 Lu2 85.942(18) 1_655 1_654 ?
Mg* Ge1 Lu2 146.90(5) 7_665 1_654 ?
Lu1 Ge1 Lu2 146.90(5) 7_665 1_654 ?
Mg* Ge1 Lu2 75.83(2) 6_656 1_654 ?
Lu1 Ge1 Lu2 75.83(2) 6_656 1_654 ?
Mg* Ge1 Lu2 131.28(5) 4 1_654 ?
Lu1 Ge1 Lu2 131.28(5) 4 1_654 ?
Lu2 Ge1 Lu2 93.52(4) 7_664 1_654 ?
Ge1 Ge2 Mg 115.76(11) 6_556 6_556 ?
Ge1 Ge2 Mg 114.95(10) 6_556 1_556 ?
Mg Ge2 Mg 129.30(13) 6_556 1_556 ?
Ge1 Ge2 Lu2 131.211(19) 6_556 7_565 ?
Mg Ge2 Lu2 73.01(6) 6_556 7_565 ?
Mg Ge2 Lu2 74.22(6) 1_556 7_565 ?
Ge1 Ge2 Lu2 131.212(19) 6_556 . ?
Mg Ge2 Lu2 73.01(6) 6_556 . ?
Mg Ge2 Lu2 74.22(6) 1_556 . ?
Lu2 Ge2 Lu2 97.57(4) 7_565 . ?
Ge1 Ge2 Lu1 60.88(4) 6_556 . ?
Mg Ge2 Lu1 68.27(7) 6_556 . ?
Mg Ge2 Lu1 142.26(3) 1_556 . ?
Lu2 Ge2 Lu1 139.37(4) 7_565 . ?
Lu2 Ge2 Lu1 82.751(19) . . ?
Ge1 Ge2 Lu1 60.88(4) 6_556 7_565 ?
Mg Ge2 Lu1 68.27(7) 6_556 7_565 ?
Mg Ge2 Lu1 142.26(3) 1_556 7_565 ?
Lu2 Ge2 Lu1 82.750(19) 7_565 7_565 ?
Lu2 Ge2 Lu1 139.38(4) . 7_565 ?
Lu1 Ge2 Lu1 72.08(3) . 7_565 ?
Ge1 Ge2 Mg* 60.88(4) 6_556 7_565 ?
Mg Ge2 Mg* 68.27(7) 6_556 7_565 ?
Mg Ge2 Mg* 142.26(3) 1_556 7_565 ?
Lu2 Ge2 Mg* 82.750(19) 7_565 7_565 ?
Lu2 Ge2 Mg* 139.38(4) . 7_565 ?
Lu1 Ge2 Mg* 72.08(3) . 7_565 ?
Lu1 Ge2 Mg* 0.000(19) 7_565 7_565 ?
Ge1 Ge2 Lu2 65.43(3) 6_556 4_556 ?
Mg Ge2 Lu2 132.05(3) 6_556 4_556 ?
Mg Ge2 Lu2 71.51(6) 1_556 4_556 ?
Lu2 Ge2 Lu2 74.259(15) 7_565 4_556 ?
Lu2 Ge2 Lu2 145.71(5) . 4_556 ?
Lu1 Ge2 Lu2 125.28(4) . 4_556 ?
Lu1 Ge2 Lu2 73.69(2) 7_565 4_556 ?
Mg* Ge2 Lu2 73.69(2) 7_565 4_556 ?
Ge1 Ge2 Lu2 65.43(3) 6_556 6_657 ?
Mg Ge2 Lu2 132.05(3) 6_556 6_657 ?
Mg Ge2 Lu2 71.52(6) 1_556 6_657 ?
Lu2 Ge2 Lu2 145.71(5) 7_565 6_657 ?
Lu2 Ge2 Lu2 74.258(16) . 6_657 ?
Lu1 Ge2 Lu2 73.69(2) . 6_657 ?
Lu1 Ge2 Lu2 125.28(4) 7_565 6_657 ?
Mg* Ge2 Lu2 125.28(4) 7_565 6_657 ?
Lu2 Ge2 Lu2 93.69(4) 4_556 6_657 ?
Ge1 Mg Ge2 177.33(18) 1_455 6_656 ?
Ge1 Mg Ge2 88.69(12) 1_455 1_554 ?
Ge2 Mg Ge2 88.64(12) 6_656 1_554 ?
Ge1 Mg Ge3 86.55(8) 1_455 8_655 ?
Ge2 Mg Ge3 93.73(8) 6_656 8_655 ?
Ge2 Mg Ge3 96.01(8) 1_554 8_655 ?
Ge1 Mg Ge3 86.55(8) 1_455 2_564 ?
Ge2 Mg Ge3 93.73(8) 6_656 2_564 ?
Ge2 Mg Ge3 96.01(8) 1_554 2_564 ?
Ge3 Mg Ge3 165.99(16) 8_655 2_564 ?
Ge1 Mg Mg* 122.84(12) 1_455 6_656 ?
Ge2 Mg Mg* 59.21(7) 6_656 6_656 ?
Ge2 Mg Mg* 130.73(11) 1_554 6_656 ?
Ge3 Mg Mg* 120.32(12) 8_655 6_656 ?
Ge3 Mg Mg* 54.88(4) 2_564 6_656 ?
Ge1 Mg Lu1 122.84(12) 1_455 6_656 ?
Ge2 Mg Lu1 59.21(7) 6_656 6_656 ?
Ge2 Mg Lu1 130.73(11) 1_554 6_656 ?
Ge3 Mg Lu1 120.32(12) 8_655 6_656 ?
Ge3 Mg Lu1 54.88(4) 2_564 6_656 ?
Mg* Mg Lu1 0.00(2) 6_656 6_656 ?
Ge1 Mg Mg* 122.84(12) 1_455 4 ?
Ge2 Mg Mg* 59.21(7) 6_656 4 ?
Ge2 Mg Mg* 130.73(11) 1_554 4 ?
Ge3 Mg Mg* 54.88(4) 8_655 4 ?
Ge3 Mg Mg* 120.32(12) 2_564 4 ?
Mg* Mg Mg* 65.92(8) 6_656 4 ?
Lu1 Mg Mg* 65.92(8) 6_656 4 ?
Ge1 Mg Lu1 122.84(12) 1_455 4 ?
Ge2 Mg Lu1 59.21(7) 6_656 4 ?
Ge2 Mg Lu1 130.73(11) 1_554 4 ?
Ge3 Mg Lu1 54.88(4) 8_655 4 ?
Ge3 Mg Lu1 120.32(12) 2_564 4 ?
Mg* Mg Lu1 65.92(8) 6_656 4 ?
Lu1 Mg Lu1 65.92(8) 6_656 4 ?
Mg* Mg Lu1 0.000(16) 4 4 ?
Ge1 Mg Ge1 88.82(12) 1_455 6_556 ?
Ge2 Mg Ge1 93.85(12) 6_656 6_556 ?
Ge2 Mg Ge1 177.51(15) 1_554 6_556 ?
Ge3 Mg Ge1 83.84(8) 8_655 6_556 ?
Ge3 Mg Ge1 83.84(8) 2_564 6_556 ?
Mg* Mg Ge1 51.03(6) 6_656 6_556 ?
Lu1 Mg Ge1 51.03(6) 6_656 6_556 ?
Mg* Mg Ge1 51.03(6) 4 6_556 ?
Lu1 Mg Ge1 51.03(6) 4 6_556 ?
Ge1 Mg Lu1 54.92(7) 1_455 . ?
Ge2 Mg Lu1 127.10(11) 6_656 . ?
Ge2 Mg Lu1 127.59(11) 1_554 . ?
Ge3 Mg Lu1 115.18(12) 8_655 . ?
Ge3 Mg Lu1 51.17(4) 2_564 . ?
Mg* Mg Lu1 67.93(6) 6_656 . ?
Lu1 Mg Lu1 67.93(6) 6_656 . ?
Mg* Mg Lu1 101.60(11) 4 . ?
Lu1 Mg Lu1 101.60(11) 4 . ?
Ge1 Mg Lu1 50.58(6) 6_556 . ?

loop_
_geom_bond_atom_site_label_1
_geom_bond_atom_site_label_2
_geom_bond_distance
_geom_bond_site_symmetry_2
_geom_bond_publ_flag
Lu2 Ge3 2.8915(10) 2_565 ?
Lu2 Ge2 2.9645(9) . ?
Lu2 Ge3 3.0503(10) 5_566 ?
Lu2 Ge2 3.0570(9) 6_557 ?
Lu2 Ge1 3.0611(10) 1_456 ?
Lu2 Ge3 3.0623(10) 1_545 ?
Lu2 Ge3 3.1620(10) 6_547 ?
Lu2 Mg 3.410(3) 6_556 ?
Lu2 Mg 3.460(3) 1_556 ?
Lu2 Mg* 3.5119(6) 5_556 ?
Lu2 Lu1 3.5119(6) 5_556 ?
Lu2 Lu1 3.6260(6) 6_557 ?
Lu1 Ge3 2.7634(10) 2_564 ?
Lu1 Ge3 2.8151(10) 1_545 ?
Lu1 Ge1 2.8205(11) 1_455 ?
Lu1 Ge1 2.8326(11) 6_556 ?
Lu1 Ge3 2.9033(10) 5_566 ?
Lu1 Ge2 2.9890(11) . ?
Lu1 Mg 3.232(3) 6_556 ?
Lu1 Mg 3.317(4) . ?
Lu1 Lu2 3.5120(6) 5_556 ?
Lu1 Lu1 3.5172(9) 7_565 ?
Lu1 Mg* 3.5172(9) 7_565 ?
Lu1 Lu2 3.6260(6) 6_657 ?
Ge3 Ge3 2.6861(18) 5_576 ?
Ge3 Mg* 2.7633(10) 2_565 ?
Ge3 Lu1 2.7633(10) 2_565 ?
Ge3 Mg* 2.8151(10) 1_565 ?
Ge3 Lu1 2.8151(10) 1_565 ?
Ge3 Lu2 2.8915(10) 2_564 ?
Ge3 Mg* 2.9033(10) 5_566 ?
Ge3 Lu1 2.9033(10) 5_566 ?
Ge3 Lu2 3.0502(10) 5_566 ?
Ge3 Mg 3.0591(11) 2_565 ?
Ge3 Lu2 3.0623(10) 1_565 ?
Ge3 Lu2 3.1620(10) 6_667 ?
Ge1 Ge2 2.5520(18) 6_656 ?
Ge1 Mg 2.674(4) 1_655 ?
Ge1 Mg* 2.8204(11) 1_655 ?
Ge1 Lu1 2.8204(11) 1_655 ?
Ge1 Mg* 2.8205(11) 7_665 ?
Ge1 Lu1 2.8205(11) 7_665 ?
Ge1 Mg* 2.8326(11) 6_656 ?
Ge1 Lu1 2.8326(11) 6_656 ?
Ge1 Mg* 2.8326(11) 4 ?
Ge1 Lu1 2.8326(11) 4 ?
Ge1 Lu2 3.0611(10) 7_664 ?
Ge1 Lu2 3.0611(10) 1_654 ?
Ge2 Ge1 2.5521(18) 6_556 ?
Ge2 Mg 2.761(4) 6_556 ?
Ge2 Mg 2.764(4) 1_556 ?
Ge2 Lu2 2.9645(9) 7_565 ?
Ge2 Lu1 2.9891(11) 7_565 ?
Ge2 Mg* 2.9891(11) 7_565 ?
Ge2 Lu2 3.0570(9) 4_556 ?
Ge2 Lu2 3.0570(9) 6_657 ?
Mg Ge1 2.673(4) 1_455 ?
Mg Ge2 2.761(4) 6_656 ?
Mg Ge2 2.764(4) 1_554 ?
Mg Ge3 3.0591(11) 8_655 ?
Mg Ge3 3.0591(11) 2_564 ?
Mg Mg* 3.232(3) 6_656 ?
Mg Lu1 3.232(3) 6_656 ?
Mg Mg* 3.232(3) 4 ?
Mg Lu1 3.232(3) 4 ?
Mg Ge1 3.314(4) 6_556 ?
